data_2312380
loop_
_publ_author_name
'Naifert, Sergei A.'
'Osipov, Artem A.'
'Efremov, Andrey N.'
'Rajakumar, Kanthapazham'
'Uchaev, Daniil A.'
'Zherebtsov, Dmitry A.'
'Belov, Kirill N.'

_publ_section_title
;
 1D and 2D coordination polymers with a new rigid chelating linker:
 diacetylenedisalicylic acid.
;
_journal_issue 1
_journal_name_full 'Acta crystallographica Section B, Structural science, crystal engineering and materials'
_journal_paper_doi 10.1107/S205252062301017X
_journal_volume 80
_journal_year 2024
_chemical_formula_moiety 'C48 H46 N4 Na2 O16, C3 H7 N O'
_chemical_formula_sum 'C51 H53 N5 Na2 O17'
_chemical_formula_weight 1053.96
_space_group_crystal_system triclinic
_space_group_IT_number 2
_space_group_name_Hall '-P 1'
_space_group_name_H-M_alt 'P -1'
_atom_sites_solution_hydrogens mixed
_atom_sites_solution_primary dual
_audit_creation_date 2023-09-14
_audit_creation_method
;
Olex2 1.5
(compiled 2023.03.06 svn.rbb2c1857 for OlexSys, GUI svn.r6748)
;
_cell_angle_alpha 71.631(3)
_cell_angle_beta 76.965(4)
_cell_angle_gamma 68.737(4)
_cell_formula_units_Z 1
_cell_length_a 9.0522(4)
_cell_length_b 10.7406(4)
_cell_length_c 15.0867(5)
_cell_measurement_reflns_used 10007
_cell_measurement_temperature 100(1)
_cell_measurement_theta_max 77.2940
_cell_measurement_theta_min 3.1180
_cell_volume 1287.01(9)
_computing_cell_refinement 'CrysAlisPro 1.171.41.118a (Rigaku OD, 2021)'
_computing_data_collection 'CrysAlisPro 1.171.41.118a (Rigaku OD, 2021)'
_computing_data_reduction 'CrysAlisPro 1.171.41.118a (Rigaku OD, 2021)'
_computing_molecular_graphics 'Olex2 1.5 (Dolomanov et al., 2009)'
_computing_publication_material 'Olex2 1.5 (Dolomanov et al., 2009)'
_computing_structure_refinement 'SHELXL 2018/3 (Sheldrick, 2015)'
_computing_structure_solution 'SHELXT 2018/2 (Sheldrick, 2018)'
_diffrn_ambient_environment N~2~
_diffrn_ambient_temperature 100(1)
_diffrn_detector 'Hybrid Pixel Array Detector'
_diffrn_detector_area_resol_mean 10.0000
_diffrn_detector_type HyPix
_diffrn_measured_fraction_theta_full 0.997
_diffrn_measured_fraction_theta_max 0.946
_diffrn_measurement_details
;
List of Runs (angles in degrees, time in seconds):

  # Type    Start    End  Width  t~exp~   \w     \q     \k     \f   Frames
--------------------------------------------------------------------------
  1  \w    -62.00 -37.00   0.50    1.50    --  -47.35 128.00-134.00   50
  2  \w    -95.00 -69.00   0.50    1.50    --  -47.35 142.00  36.00   52
  3  \w   -118.00 -62.00   0.50    1.50    --  -47.35-142.00 -20.00  112
  4  \w   -119.00 -94.00   0.50    1.50    --  -47.35-128.00 150.00   50
  5  \w     56.00  85.00   0.50    1.50    --   47.35-128.00 150.00   58
  6  \w     61.00 105.00   0.50    1.50    --   47.35-142.00 -20.00   88
  7  \w     86.00 114.00   0.50    1.50    --   47.35 128.00-134.00   56
  8  \w     69.00 119.00   0.50    1.50    --   47.35 142.00  36.00  100
  9  \w   -119.00 -93.00   0.50    7.00    -- -106.00 142.00  36.00   52
 10  \w   -150.00 -72.00   0.50    7.00    -- -106.00-128.00 150.00  156
 11  \w   -117.00 -92.00   0.50    7.00    -- -106.00-142.00 -20.00   50
 12  \w   -113.00 -71.00   0.50    7.00    -- -106.00 128.00-134.00   84
 13  \w    105.00 131.00   0.50    7.00    --  113.25 142.00  36.00   52
 14  \w     54.00  79.00   0.50    7.00    --  113.25-128.00 150.00   50
 15  \w     78.00 150.00   0.50    7.00    --  113.25 128.00-134.00  144
 16  \w     97.00 124.00   0.50    7.00    --  113.25-142.00 -20.00   54
 17  \w    -42.00  20.00   0.50    1.50    --  -47.35  37.00-180.00  124
 18  \w    -25.00  27.00   0.50    1.50    --  -47.35  19.00  60.00  104
 19  \w    -24.00  25.00   0.50    1.50    --   47.35 -19.00  30.00   98
 20  \w     27.00 110.00   0.50    1.50    --   47.35  77.00-180.00  166
 21  \w     82.00 110.00   0.50    1.50    --   47.35 125.00 120.00   56
 22  \w   -108.00 -79.00   0.50    7.00    -- -106.00 111.00 157.63   58
 23  \w    -74.00 -37.00   0.50    7.00    -- -106.00 111.00 157.63   74
 24  \w    -71.00 -33.00   0.50    7.00    -- -106.00  61.00 -30.00   76
 25  \w    -65.00 -39.00   0.50    7.00    -- -106.00 144.00-133.80   52
 26  \w   -108.00 -38.00   0.50    7.00    -- -106.00 111.00 113.10  140
 27  \w   -126.00 -94.00   0.50    7.00    -- -106.00 144.00-133.80   64
 28  \w    -64.00 -39.00   0.50    7.00    -- -106.00  61.00  90.00   50
 29  \w   -166.00-108.00   0.50    7.00    -- -106.00 -61.00-150.00  116
 30  \w   -107.00 -40.00   0.50    7.00    -- -106.00 109.00-160.50  134
 31  \w   -106.00 -41.00   0.50    7.00    -- -106.00 125.00 -60.00  130
 32  \w    -73.00 -48.00   0.50    7.00    -- -106.00 115.00 -83.23   50
 33  \w   -175.00-130.00   0.50    7.00    -- -106.00 -30.00 150.00   90
 34  \w   -109.00 -79.00   0.50    7.00    -- -106.00 115.00 -83.23   60
 35  \w   -112.00 -33.00   0.50    7.00    -- -106.00 125.00-150.00  158
 36  \w   -166.00 -92.00   0.50    7.00    -- -106.00 -15.00  30.00  148
 37  \w     43.00  99.00   0.50    7.00    --  113.25 -94.00 150.00  112
 38  \w     42.00  70.00   0.50    7.00    --  113.25 -61.00  30.00   56
 39  \w     80.00 105.00   0.50    7.00    --  113.25 -77.00  30.00   50
 40  \w     46.00  76.00   0.50    7.00    --  113.25 -77.00  30.00   60
 41  \w    101.00 160.00   0.50    7.00    --  113.25  45.00-150.00  118
 42  \w     81.00 109.00   0.50    7.00    --  113.25-125.00  60.00   56
 43  \w     48.00  97.00   0.50    7.00    --  113.25 -77.00   0.00   98
 44  \w    136.00 162.00   0.50    7.00    --  113.25  30.00-120.00   52
 45  \w     43.00  69.00   0.50    7.00    --  113.25-125.00  60.00   52
 46  \w     63.00  89.00   0.50    7.00    --  113.25 -94.00-180.00   52
 47  \w     73.00  99.00   0.50    7.00    --  113.25 -77.00-180.00   52
 48  \w    103.00 178.00   0.50    7.00    --  113.25  30.00 150.00  150
 49  \w     47.00  93.00   0.50    7.00    --  113.25 -94.00   0.00   92
 50  \w    104.00 175.00   0.50    7.00    --  113.25  45.00-180.00  142
 51  \w     92.00 132.00   0.50    7.00    --  113.25  77.00 -60.00   80
 52  \w     42.00  67.00   0.50    7.00    --  113.25 -61.00 -30.00   50
;
_diffrn_measurement_device 'four-circle diffractometer'
_diffrn_measurement_device_type 'XtaLAB Synergy, Single source at home/near, HyPix'
_diffrn_measurement_method '\w scans'
_diffrn_orient_matrix_type 'CrysAlisPro convention (1999,Acta A55,543-557)'
_diffrn_orient_matrix_UB_11 0.0028263000
_diffrn_orient_matrix_UB_12 0.0520336000
_diffrn_orient_matrix_UB_13 -0.1077217000
_diffrn_orient_matrix_UB_21 0.1837616000
_diffrn_orient_matrix_UB_22 -0.0429039000
_diffrn_orient_matrix_UB_23 -0.0117491000
_diffrn_orient_matrix_UB_31 0.0104547000
_diffrn_orient_matrix_UB_32 -0.1442774000
_diffrn_orient_matrix_UB_33 -0.0045862000
_diffrn_radiation_monochromator mirror
_diffrn_radiation_probe x-ray
_diffrn_radiation_type 'Cu K\a'
_diffrn_radiation_wavelength 1.54184
_diffrn_reflns_av_R_equivalents 0.0344
_diffrn_reflns_av_unetI/netI 0.0338
_diffrn_reflns_Laue_measured_fraction_full 0.997
_diffrn_reflns_Laue_measured_fraction_max 0.946
_diffrn_reflns_limit_h_max 11
_diffrn_reflns_limit_h_min -11
_diffrn_reflns_limit_k_max 9
_diffrn_reflns_limit_k_min -13
_diffrn_reflns_limit_l_max 17
_diffrn_reflns_limit_l_min -19
_diffrn_reflns_number 18234
_diffrn_reflns_point_group_measured_fraction_full 0.997
_diffrn_reflns_point_group_measured_fraction_max 0.946
_diffrn_reflns_theta_full 67.684
_diffrn_reflns_theta_max 80.526
_diffrn_reflns_theta_min 3.111
_diffrn_source 'micro-focus sealed X-ray tube'
_diffrn_source_type 'PhotonJet (Cu) X-ray Source'
_exptl_absorpt_coefficient_mu 1.005
_exptl_absorpt_correction_T_max 1.00000
_exptl_absorpt_correction_T_min 0.97134
_exptl_absorpt_correction_type multi-scan
_exptl_absorpt_process_details
;
CrysAlisPro 1.171.41.118a (Rigaku Oxford Diffraction, 2021)
Empirical absorption correction using spherical harmonics,
implemented in SCALE3 ABSPACK scaling algorithm.
;
_exptl_crystal_colour 'light yellow'
_exptl_crystal_colour_modifier light
_exptl_crystal_colour_primary yellow
_exptl_crystal_density_diffrn 1.360
_exptl_crystal_description prism
_exptl_crystal_F_000 552
_exptl_crystal_size_max 0.1
_exptl_crystal_size_mid 0.07
_exptl_crystal_size_min 0.05
_refine_diff_density_max 1.005
_refine_diff_density_min -0.506
_refine_diff_density_rms 0.071
_refine_ls_extinction_method none
_refine_ls_goodness_of_fit_ref 1.070
_refine_ls_hydrogen_treatment mixed
_refine_ls_matrix_type full
_refine_ls_number_parameters 372
_refine_ls_number_reflns 5345
_refine_ls_number_restraints 58
_refine_ls_restrained_S_all 1.073
_refine_ls_R_factor_all 0.0695
_refine_ls_R_factor_gt 0.0640
_refine_ls_shift/su_max 0.000
_refine_ls_shift/su_mean 0.000
_refine_ls_structure_factor_coef Fsqd
_refine_ls_weighting_details 'w=1/[\s^2^(Fo^2^)+(0.1225P)^2^+0.7824P] where P=(Fo^2^+2Fc^2^)/3'
_refine_ls_weighting_scheme calc
_refine_ls_wR_factor_gt 0.1964
_refine_ls_wR_factor_ref 0.2022
_reflns_Friedel_coverage 0.000
_reflns_number_gt 4679
_reflns_number_total 5345
_reflns_threshold_expression 'I > 2\s(I)'
_cod_data_source_file aw5081sup1.cif
_cod_data_source_block 4
_cod_original_cell_volume 1287.01(10)
_cod_database_code 2312380
_publcif_datablock.id {6a250d3e-cab9-48c7-a478-3a23dac8c126}

_shelx_shelxl_version_number 2018/3
_chemical_oxdiff_formula 'C18 H10 O6'
_shelx_space_group_comment
;
The symmetry employed for this shelxl refinement is uniquely defined
by the following loop, which should always be used as a source of
symmetry information in preference to the above space-group names.
They are only intended as comments.
;
_shelx_estimated_absorpt_t_max 0.951
_shelx_estimated_absorpt_t_min 0.906
_olex2_refinement_description
;
1. Fixed Uiso
 At 1.2 times of:
  All C(H) groups
 At 1.5 times of:
  All C(H,H,H) groups, All O(H) groups
2. Restrained distances
 C28-O19
 1.22 with sigma of 0.02
 C28-N3
 1.36 with sigma of 0.02
 N3-C30
 1.45 with sigma of 0.02
 N3-C29
 1.46 with sigma of 0.02
 C28-C30
 2.46 with sigma of 0.04
 C28-C29
 2.45 with sigma of 0.04
 N3-C30 \\sim N3-C29
 with sigma of 0.02
3. Restrained planarity
 C28, O19, N3, C30, C29
 with sigma of 0.1
4. Rigid bond restraints
 C22, O17
 with sigma for 1-2 distances of 0.001 and sigma for 1-3 distances of 0.001
5. Uiso/Uaniso restraints and constraints
C28 \\sim O19 \\sim N3 \\sim C30 \\sim C29: within 2A with sigma of 0.04 and
sigma for terminal atoms of 0.08 within 2A
C30 \\sim N3 \\sim C28 \\sim C29: within 2A with sigma of 0.01 and sigma for
terminal atoms of 0.02 within 2A
6. Rigid body (RIGU) restrains
 C28, O19, N3, C30, C29
 with sigma for 1-2 distances of 0.004 and sigma for 1-3 distances of 0.004
7. Others
 Fixed Sof: C28(0.5) H28(0.5) O19(0.5) N3(0.5) C30(0.5) H30A(0.5) H30B(0.5)
 H30C(0.5) C29(0.5) H29A(0.5) H29B(0.5) H29C(0.5)
8.a Aromatic/amide H refined with riding coordinates:
 C12(H12), C2(H2), C15(H15), C16(H16A), C6(H6), C5(H5), C25(H25), C22(H22),
 C28(H28)
8.b Tetrahedral OH refined with riding coordinates:
 O14(H14)
8.c Idealised Me refined as rotating group:
 C23(H23A,H23B,H23C), C24(H24A,H24B,H24C), C26(H26A,H26B,H26C), C27(H27A,H27B,
 H27C), C30(H30A,H30B,H30C), C29(H29A,H29B,H29C)
8.d Idealised tetrahedral OH refined as rotating group:
 O13(H13)
;
_olex2_submission_special_instructions 'No special instructions were received'
_oxdiff_exptl_absorpt_empirical_details
;
Empirical correction (ABSPACK) includes:
- Absorption correction using spherical harmonics
- Frame scaling
;
_oxdiff_exptl_absorpt_empirical_full_max 1.401
_oxdiff_exptl_absorpt_empirical_full_min 0.812
_publcif_info_exptl_table_max_cols 5
_publcif_info_exptl_table_use_headnotes n
_publcif_funding_html
'<span class="funder"><span class="fundref-name" data-id="">Aromaticheskie diatsetilenu kak osnova dlya sinteza novukh kristallicheskikh form ugleroda </span><span class="fundref-subname" data-id=""></span> (<span class="fundref-grant-group"><span class="fundref-grant-type">grant</span> No. <span class="fundref-grant-id">23-1300045</span></span>).</span>'

loop_
_space_group_symop_operation_xyz
'x, y, z'
'-x, -y, -z'

loop_
_atom_site_label
_atom_site_type_symbol
_atom_site_fract_x
_atom_site_fract_y
_atom_site_fract_z
_atom_site_U_iso_or_equiv
_atom_site_adp_type
_atom_site_occupancy
_atom_site_site_symmetry_order
_atom_site_calc_flag
_atom_site_refinement_flags_posn
_atom_site_refinement_flags_adp
_atom_site_refinement_flags_occupancy
_atom_site_disorder_assembly
_atom_site_disorder_group
O11 O 0.65549(18) 0.45098(15) 0.41275(10) 0.0308(3) Uani 1 1 d . . . . .
O14 O 0.71521(19) 1.31577(15) -0.42516(10) 0.0320(3) Uani 1 1 d . . . . .
H14 H 0.697028 1.358481 -0.480734 0.048 Uiso 1 1 calc R U . . .
O15 O 0.84750(18) 1.46543(14) -0.45022(10) 0.0303(3) Uani 1 1 d . . . . .
O12 O 0.49981(18) 0.32090(15) 0.43590(10) 0.0314(3) Uani 1 1 d . . . . .
O16 O 1.04024(19) 1.42405(16) -0.33526(11) 0.0336(4) Uani 1 1 d . . . . .
O13 O 0.3610(2) 0.33157(17) 0.30316(11) 0.0375(4) Uani 1 1 d . . . . .
H13 H 0.387848 0.303965 0.357593 0.056 Uiso 1 1 calc R U . . .
O18 O 0.1893(2) 0.21893(17) 0.51917(13) 0.0462(5) Uani 1 1 d . . . . .
O17 O 0.3968(2) 0.16942(18) 0.69737(12) 0.0464(4) Uani 1 1 d . U . . .
N1 N 0.3503(3) -0.03196(19) 0.78528(14) 0.0389(5) Uani 1 1 d . . . . .
C14 C 0.9754(3) 1.3267(2) -0.27849(15) 0.0298(4) Uani 1 1 d . . . . .
C7 C 0.5645(2) 0.4089(2) 0.38408(14) 0.0267(4) Uani 1 1 d . . . . .
C12 C 0.8003(2) 1.1883(2) -0.24574(14) 0.0277(4) Uani 1 1 d . . . . .
H12 H 0.722927 1.164447 -0.264593 0.033 Uiso 1 1 calc R U . . .
C13 C 0.8617(2) 1.29106(19) -0.30655(14) 0.0259(4) Uani 1 1 d . . . . .
C17 C 0.8064(2) 1.36382(19) -0.40014(14) 0.0265(4) Uani 1 1 d . . . . .
C2 C 0.5990(2) 0.5681(2) 0.22437(14) 0.0289(4) Uani 1 1 d . . . . .
H2 H 0.668660 0.595927 0.247052 0.035 Uiso 1 1 calc R U . . .
N2 N 0.1485(3) 0.1133(2) 0.42373(18) 0.0512(6) Uani 1 1 d . . . . .
C1 C 0.5652(3) 0.6276(2) 0.13179(14) 0.0304(4) Uani 1 1 d . . . . .
C3 C 0.5324(2) 0.4686(2) 0.28400(14) 0.0268(4) Uani 1 1 d . . . . .
C11 C 0.8519(3) 1.1201(2) -0.15734(15) 0.0316(4) Uani 1 1 d . . . . .
C4 C 0.4299(3) 0.4269(2) 0.25007(15) 0.0299(4) Uani 1 1 d . . . . .
C15 C 1.0249(3) 1.2603(2) -0.18931(15) 0.0339(5) Uani 1 1 d . . . . .
H15 H 1.100760 1.285013 -0.169690 0.041 Uiso 1 1 calc R U . . .
C19 C 0.6867(3) 0.8181(2) 0.01689(15) 0.0344(5) Uani 1 1 d . . . . .
C16 C 0.9634(3) 1.1590(2) -0.13007(15) 0.0348(5) Uani 1 1 d . . . . .
H16A H 0.997241 1.114609 -0.069476 0.042 Uiso 1 1 calc R U . . .
C6 C 0.4612(3) 0.5859(2) 0.09919(15) 0.0330(5) Uani 1 1 d . . . . .
H6 H 0.436548 0.626365 0.036361 0.040 Uiso 1 1 calc R U . . .
C18 C 0.6332(3) 0.7304(2) 0.07025(15) 0.0344(5) Uani 1 1 d . . . . .
C20 C 0.7446(3) 0.9207(2) -0.04304(15) 0.0346(5) Uani 1 1 d . . . . .
C5 C 0.3952(3) 0.4877(2) 0.15698(16) 0.0340(5) Uani 1 1 d . . . . .
H5 H 0.325378 0.460504 0.133926 0.041 Uiso 1 1 calc R U . . .
C21 C 0.7926(3) 1.0123(2) -0.09577(15) 0.0341(5) Uani 1 1 d . . . . .
C25 C 0.1171(3) 0.2172(2) 0.46134(16) 0.0371(5) Uani 1 1 d . . . . .
H25 H 0.030357 0.297481 0.441297 0.044 Uiso 1 1 calc R U . . .
C22 C 0.4099(3) 0.0747(3) 0.76830(18) 0.0437(5) Uani 1 1 d . U . . .
H22 H 0.465006 0.074729 0.814912 0.052 Uiso 1 1 calc R U . . .
C23 C 0.2661(4) -0.0377(3) 0.7177(2) 0.0507(6) Uani 1 1 d . . . . .
H23A H 0.257538 0.044529 0.664525 0.076 Uiso 1 1 calc R U . . .
H23B H 0.158855 -0.040718 0.747120 0.076 Uiso 1 1 calc R U . . .
H23C H 0.324306 -0.120760 0.695017 0.076 Uiso 1 1 calc R U . . .
C24 C 0.3655(5) -0.1360(3) 0.8727(2) 0.0633(9) Uani 1 1 d . . . . .
H24A H 0.427897 -0.119108 0.910473 0.095 Uiso 1 1 calc R U . . .
H24B H 0.419905 -0.227192 0.860424 0.095 Uiso 1 1 calc R U . . .
H24C H 0.259100 -0.132826 0.907179 0.095 Uiso 1 1 calc R U . . .
C26 C 0.2859(6) -0.0088(4) 0.4466(4) 0.0959(16) Uani 1 1 d . . . . .
H26A H 0.365522 -0.014257 0.390719 0.144 Uiso 1 1 calc R U . . .
H26B H 0.251932 -0.091504 0.467393 0.144 Uiso 1 1 calc R U . . .
H26C H 0.332835 -0.003078 0.497138 0.144 Uiso 1 1 calc R U . . .
C27 C 0.0581(7) 0.1215(6) 0.3540(4) 0.122(2) Uani 1 1 d . . . . .
H27A H -0.037033 0.203351 0.350490 0.183 Uiso 1 1 calc R U . . .
H27B H 0.025610 0.038375 0.371225 0.183 Uiso 1 1 calc R U . . .
H27C H 0.124223 0.128184 0.292553 0.183 Uiso 1 1 calc R U . . .
Na1 Na 0.30614(10) 0.34268(8) 0.56951(6) 0.0309(2) Uani 1 1 d . . . . .
C28 C -0.0980(16) 0.4409(14) -0.0004(9) 0.069(2) Uani 0.5 1 d D U P A -1
H28 H -0.111468 0.497826 -0.062471 0.083 Uiso 0.5 1 calc R U P A -1
O19 O -0.1681(8) 0.3586(8) 0.0285(6) 0.111(2) Uani 0.5 1 d D U P A -1
N3 N -0.0028(7) 0.4614(6) 0.0451(4) 0.0670(14) Uani 0.5 1 d D U P A -1
C30 C 0.076(2) 0.5656(16) -0.0038(13) 0.101(5) Uani 0.5 1 d D U P A -1
H30A H 0.189039 0.520035 -0.021952 0.151 Uiso 0.5 1 calc R U P A -1
H30B H 0.065801 0.622805 0.037970 0.151 Uiso 0.5 1 calc R U P A -1
H30C H 0.025169 0.624117 -0.060268 0.151 Uiso 0.5 1 calc R U P A -1
C29 C 0.0257(9) 0.3883(7) 0.1409(5) 0.0687(16) Uani 0.5 1 d D U P A -1
H29A H -0.043535 0.329924 0.167789 0.103 Uiso 0.5 1 calc R U P A -1
H29B H 0.002319 0.454888 0.178018 0.103 Uiso 0.5 1 calc R U P A -1
H29C H 0.137806 0.330228 0.141905 0.103 Uiso 0.5 1 calc R U P A -1
H16 H 0.988(4) 1.456(4) -0.386(3) 0.060(9) Uiso 1 1 d . . . . .

loop_
_atom_site_aniso_label
_atom_site_aniso_U_11
_atom_site_aniso_U_22
_atom_site_aniso_U_33
_atom_site_aniso_U_23
_atom_site_aniso_U_13
_atom_site_aniso_U_12
O11 0.0372(8) 0.0320(7) 0.0257(7) -0.0002(6) -0.0119(6) -0.0152(6)
O14 0.0426(8) 0.0308(7) 0.0253(7) 0.0014(6) -0.0136(6) -0.0166(6)
O15 0.0363(8) 0.0254(7) 0.0284(7) 0.0020(5) -0.0117(6) -0.0120(6)
O12 0.0369(8) 0.0317(7) 0.0262(7) -0.0010(6) -0.0075(6) -0.0151(6)
O16 0.0377(8) 0.0352(8) 0.0302(8) -0.0002(6) -0.0104(6) -0.0174(6)
O13 0.0477(9) 0.0408(8) 0.0308(8) -0.0036(6) -0.0093(7) -0.0239(7)
O18 0.0704(12) 0.0332(8) 0.0441(10) -0.0046(7) -0.0249(9) -0.0208(8)
O17 0.0542(11) 0.0391(9) 0.0377(9) -0.0020(6) -0.0072(8) -0.0112(8)
N1 0.0468(11) 0.0312(9) 0.0331(10) -0.0043(8) -0.0137(8) -0.0041(8)
C14 0.0315(10) 0.0284(10) 0.0277(10) -0.0043(8) -0.0069(8) -0.0080(8)
C7 0.0282(9) 0.0250(9) 0.0247(9) -0.0039(7) -0.0062(7) -0.0062(7)
C12 0.0318(10) 0.0251(9) 0.0242(9) -0.0043(7) -0.0061(8) -0.0069(8)
C13 0.0288(9) 0.0230(9) 0.0230(9) -0.0029(7) -0.0073(7) -0.0049(7)
C17 0.0286(9) 0.0225(9) 0.0260(9) -0.0026(7) -0.0083(7) -0.0056(7)
C2 0.0312(10) 0.0287(10) 0.0260(10) -0.0045(8) -0.0074(8) -0.0087(8)
N2 0.0562(13) 0.0489(12) 0.0568(14) -0.0299(11) -0.0142(11) -0.0080(10)
C1 0.0336(10) 0.0294(10) 0.0250(10) -0.0032(8) -0.0061(8) -0.0081(8)
C3 0.0266(9) 0.0256(9) 0.0254(10) -0.0045(7) -0.0060(7) -0.0052(7)
C11 0.0349(10) 0.0278(10) 0.0260(10) -0.0008(8) -0.0060(8) -0.0069(8)
C4 0.0320(10) 0.0289(10) 0.0288(10) -0.0069(8) -0.0070(8) -0.0082(8)
C15 0.0337(11) 0.0394(11) 0.0286(10) -0.0046(9) -0.0107(8) -0.0111(9)
C19 0.0394(11) 0.0347(11) 0.0260(10) -0.0012(8) -0.0102(8) -0.0102(9)
C16 0.0366(11) 0.0376(11) 0.0253(10) -0.0014(8) -0.0116(8) -0.0073(9)
C6 0.0384(11) 0.0336(10) 0.0246(10) -0.0050(8) -0.0106(8) -0.0066(9)
C18 0.0387(11) 0.0342(11) 0.0260(10) -0.0029(8) -0.0091(8) -0.0079(9)
C20 0.0403(11) 0.0355(11) 0.0250(10) -0.0009(8) -0.0098(8) -0.0110(9)
C5 0.0358(11) 0.0362(11) 0.0327(11) -0.0086(9) -0.0114(9) -0.0106(9)
C21 0.0374(11) 0.0329(11) 0.0272(10) -0.0021(8) -0.0080(8) -0.0079(9)
C25 0.0440(12) 0.0311(10) 0.0356(11) -0.0076(9) -0.0066(9) -0.0112(9)
C22 0.0500(14) 0.0395(12) 0.0389(11) -0.0067(8) -0.0138(11) -0.0090(10)
C23 0.0613(17) 0.0413(13) 0.0507(15) -0.0105(11) -0.0152(13) -0.0139(12)
C24 0.097(3) 0.0404(14) 0.0424(15) -0.0014(12) -0.0217(16) -0.0110(15)
C26 0.094(3) 0.068(2) 0.125(4) -0.062(3) -0.044(3) 0.025(2)
C27 0.130(4) 0.125(4) 0.140(5) -0.087(4) -0.077(4) 0.007(3)
Na1 0.0406(5) 0.0267(4) 0.0257(4) -0.0028(3) -0.0054(3) -0.0134(3)
C28 0.056(5) 0.088(5) 0.075(5) -0.054(4) -0.013(4) -0.004(4)
O19 0.071(4) 0.130(5) 0.171(7) -0.096(5) 0.005(4) -0.039(4)
N3 0.047(3) 0.079(3) 0.092(3) -0.053(3) -0.028(3) 0.000(2)
C30 0.059(6) 0.093(7) 0.108(9) -0.005(6) -0.007(6) 0.006(5)
C29 0.059(4) 0.063(4) 0.086(4) -0.028(3) -0.007(3) -0.015(3)

loop_
_atom_type_symbol
_atom_type_description
_atom_type_scat_dispersion_real
_atom_type_scat_dispersion_imag
_atom_type_scat_source
C C 0.0181 0.0091 'International Tables Vol C Tables 4.2.6.8 and 6.1.1.4'
H H 0.0000 0.0000 'International Tables Vol C Tables 4.2.6.8 and 6.1.1.4'
N N 0.0311 0.0180 'International Tables Vol C Tables 4.2.6.8 and 6.1.1.4'
Na Na 0.1353 0.1239 'International Tables Vol C Tables 4.2.6.8 and 6.1.1.4'
O O 0.0492 0.0322 'International Tables Vol C Tables 4.2.6.8 and 6.1.1.4'

loop_
_geom_angle_atom_site_label_1
_geom_angle_atom_site_label_2
_geom_angle_atom_site_label_3
_geom_angle
_geom_angle_site_symmetry_1
_geom_angle_site_symmetry_3
_geom_angle_publ_flag
C7 O11 Na1 144.15(13) . 2_666 ?
C17 O14 H14 109.5 . . ?
C17 O15 Na1 125.63(13) . 2_675 ?
C7 O12 Na1 127.65(13) . . ?
C14 O16 Na1 117.40(12) . 1_664 ?
C14 O16 H16 103(2) . . ?
Na1 O16 H16 92(2) 1_664 . ?
C4 O13 H13 109.5 . . ?
C25 O18 Na1 147.53(16) . . ?
C22 O17 Na1 164.8(2) . . ?
C22 N1 C23 120.5(2) . . ?
C22 N1 C24 120.2(2) . . ?
C24 N1 C23 119.3(2) . . ?
O16 C14 C13 122.08(18) . . ?
O16 C14 C15 118.09(19) . . ?
C15 C14 C13 119.83(19) . . ?
O11 C7 C3 118.02(18) . . ?
O12 C7 O11 123.32(18) . . ?
O12 C7 C3 118.65(18) . . ?
C13 C12 H12 119.8 . . ?
C13 C12 C11 120.41(19) . . ?
C11 C12 H12 119.8 . . ?
C14 C13 C17 119.81(18) . . ?
C12 C13 C14 119.79(18) . . ?
C12 C13 C17 120.39(18) . . ?
O14 C17 C13 116.26(17) . . ?
O15 C17 O14 123.24(18) . . ?
O15 C17 C13 120.49(18) . . ?
C1 C2 H2 119.5 . . ?
C3 C2 H2 119.5 . . ?
C3 C2 C1 120.98(19) . . ?
C25 N2 C26 120.0(3) . . ?
C25 N2 C27 121.8(3) . . ?
C27 N2 C26 118.0(3) . . ?
C2 C1 C6 118.94(19) . . ?
C2 C1 C18 121.1(2) . . ?
C6 C1 C18 119.94(19) . . ?
C2 C3 C7 120.77(18) . . ?
C2 C3 C4 119.44(18) . . ?
C4 C3 C7 119.77(18) . . ?
C12 C11 C16 118.9(2) . . ?
C12 C11 C21 120.7(2) . . ?
C16 C11 C21 120.46(19) . . ?
O13 C4 C3 123.02(19) . . ?
O13 C4 C5 117.55(19) . . ?
C5 C4 C3 119.4(2) . . ?
C14 C15 H15 120.1 . . ?
C16 C15 C14 119.8(2) . . ?
C16 C15 H15 120.1 . . ?
C18 C19 C20 178.6(3) . . ?
C11 C16 H16A 119.3 . . ?
C15 C16 C11 121.33(19) . . ?
C15 C16 H16A 119.3 . . ?
C1 C6 H6 119.6 . . ?
C5 C6 C1 120.74(19) . . ?
C5 C6 H6 119.6 . . ?
C19 C18 C1 178.0(2) . . ?
C21 C20 C19 178.8(2) . . ?
C4 C5 H5 119.8 . . ?
C6 C5 C4 120.5(2) . . ?
C6 C5 H5 119.8 . . ?
C20 C21 C11 179.0(2) . . ?
O18 C25 N2 125.6(2) . . ?
O18 C25 H25 117.2 . . ?
N2 C25 H25 117.2 . . ?
O17 C22 N1 124.2(2) . . ?
O17 C22 H22 117.9 . . ?
N1 C22 H22 117.9 . . ?
N1 C23 H23A 109.5 . . ?
N1 C23 H23B 109.5 . . ?
N1 C23 H23C 109.5 . . ?
H23A C23 H23B 109.5 . . ?
H23A C23 H23C 109.5 . . ?
H23B C23 H23C 109.5 . . ?
N1 C24 H24A 109.5 . . ?
N1 C24 H24B 109.5 . . ?
N1 C24 H24C 109.5 . . ?
H24A C24 H24B 109.5 . . ?
H24A C24 H24C 109.5 . . ?
H24B C24 H24C 109.5 . . ?
N2 C26 H26A 109.5 . . ?
N2 C26 H26B 109.5 . . ?
N2 C26 H26C 109.5 . . ?
H26A C26 H26B 109.5 . . ?
H26A C26 H26C 109.5 . . ?
H26B C26 H26C 109.5 . . ?
N2 C27 H27A 109.5 . . ?
N2 C27 H27B 109.5 . . ?
N2 C27 H27C 109.5 . . ?
H27A C27 H27B 109.5 . . ?
H27A C27 H27C 109.5 . . ?
H27B C27 H27C 109.5 . . ?
O11 Na1 O15 76.39(5) 2_666 2_675 ?
O11 Na1 O16 83.47(6) 2_666 1_446 ?
O15 Na1 O16 78.07(6) 2_675 1_446 ?
O12 Na1 O11 95.40(6) . 2_666 ?
O12 Na1 O15 81.36(6) . 2_675 ?
O12 Na1 O16 159.09(6) . 1_446 ?
O18 Na1 O11 156.67(7) . 2_666 ?
O18 Na1 O15 81.00(6) . 2_675 ?
O18 Na1 O12 86.76(7) . . ?
O18 Na1 O16 86.33(7) . 1_446 ?
O17 Na1 O11 105.54(7) . 2_666 ?
O17 Na1 O15 168.08(7) . 2_675 ?
O17 Na1 O12 109.91(7) . . ?
O17 Na1 O16 90.39(6) . 1_446 ?
O17 Na1 O18 95.43(7) . . ?
O19 C28 H28 116.6 . . ?
O19 C28 N3 126.7(12) . . ?
N3 C28 H28 116.6 . . ?
C28 N3 C30 118.3(12) . . ?
C28 N3 C29 123.9(8) . . ?
C29 N3 C30 117.8(10) . . ?
N3 C30 H30A 109.5 . . ?
N3 C30 H30B 109.5 . . ?
N3 C30 H30C 109.5 . . ?
H30A C30 H30B 109.5 . . ?
H30A C30 H30C 109.5 . . ?
H30B C30 H30C 109.5 . . ?
N3 C29 H29A 109.5 . . ?
N3 C29 H29B 109.5 . . ?
N3 C29 H29C 109.5 . . ?
H29A C29 H29B 109.5 . . ?
H29A C29 H29C 109.5 . . ?
H29B C29 H29C 109.5 . . ?

loop_
_geom_bond_atom_site_label_1
_geom_bond_atom_site_label_2
_geom_bond_distance
_geom_bond_site_symmetry_2
_geom_bond_publ_flag
O11 C7 1.275(2) . ?
O11 Na1 2.4654(16) 2_666 ?
O14 H14 0.8400 . ?
O14 C17 1.289(2) . ?
O15 C17 1.244(2) . ?
O15 Na1 2.4765(16) 2_675 ?
O12 C7 1.255(2) . ?
O12 Na1 2.3658(17) . ?
O16 C14 1.351(3) . ?
O16 Na1 2.5154(19) 1_664 ?
O16 H16 0.90(4) . ?
O13 H13 0.8400 . ?
O13 C4 1.341(3) . ?
O18 C25 1.210(3) . ?
O18 Na1 2.3411(18) . ?
O17 C22 1.216(3) . ?
O17 Na1 2.2807(19) . ?
N1 C22 1.367(3) . ?
N1 C23 1.431(3) . ?
N1 C24 1.432(3) . ?
C14 C13 1.403(3) . ?
C14 C15 1.398(3) . ?
C7 C3 1.492(3) . ?
C12 H12 0.9500 . ?
C12 C13 1.395(3) . ?
C12 C11 1.396(3) . ?
C13 C17 1.482(3) . ?
C2 H2 0.9500 . ?
C2 C1 1.393(3) . ?
C2 C3 1.389(3) . ?
N2 C25 1.321(3) . ?
N2 C26 1.453(4) . ?
N2 C27 1.436(5) . ?
C1 C6 1.408(3) . ?
C1 C18 1.431(3) . ?
C3 C4 1.410(3) . ?
C11 C16 1.402(3) . ?
C11 C21 1.428(3) . ?
C4 C5 1.404(3) . ?
C15 H15 0.9500 . ?
C15 C16 1.376(3) . ?
C19 C18 1.203(3) . ?
C19 C20 1.372(3) . ?
C16 H16A 0.9500 . ?
C6 H6 0.9500 . ?
C6 C5 1.368(3) . ?
C20 C21 1.205(3) . ?
C5 H5 0.9500 . ?
C25 H25 0.9500 . ?
C22 H22 0.9500 . ?
C23 H23A 0.9800 . ?
C23 H23B 0.9800 . ?
C23 H23C 0.9800 . ?
C24 H24A 0.9800 . ?
C24 H24B 0.9800 . ?
C24 H24C 0.9800 . ?
C26 H26A 0.9800 . ?
C26 H26B 0.9800 . ?
C26 H26C 0.9800 . ?
C27 H27A 0.9800 . ?
C27 H27B 0.9800 . ?
C27 H27C 0.9800 . ?
C28 H28 0.9500 . ?
C28 O19 1.189(12) . ?
C28 N3 1.328(11) . ?
N3 C30 1.457(12) . ?
N3 C29 1.441(8) . ?
C30 H30A 0.9800 . ?
C30 H30B 0.9800 . ?
C30 H30C 0.9800 . ?
C29 H29A 0.9800 . ?
C29 H29B 0.9800 . ?
C29 H29C 0.9800 . ?

loop_
_geom_torsion_atom_site_label_1
_geom_torsion_atom_site_label_2
_geom_torsion_atom_site_label_3
_geom_torsion_atom_site_label_4
_geom_torsion
_geom_torsion_site_symmetry_1
_geom_torsion_site_symmetry_2
_geom_torsion_site_symmetry_3
_geom_torsion_site_symmetry_4
_geom_torsion_publ_flag
O11 C7 C3 C2 -0.6(3) . . . . ?
O11 C7 C3 C4 -178.74(18) . . . . ?
O12 C7 C3 C2 178.87(18) . . . . ?
O12 C7 C3 C4 0.7(3) . . . . ?
O16 C14 C13 C12 179.00(18) . . . . ?
O16 C14 C13 C17 -1.7(3) . . . . ?
O16 C14 C15 C16 -178.97(19) . . . . ?
O13 C4 C5 C6 179.82(19) . . . . ?
C14 C13 C17 O14 172.83(18) . . . . ?
C14 C13 C17 O15 -7.2(3) . . . . ?
C14 C15 C16 C11 0.3(3) . . . . ?
C7 C3 C4 O13 -1.8(3) . . . . ?
C7 C3 C4 C5 177.40(18) . . . . ?
C12 C13 C17 O14 -7.8(3) . . . . ?
C12 C13 C17 O15 172.13(18) . . . . ?
C12 C11 C16 C15 -1.4(3) . . . . ?
C13 C14 C15 C16 0.9(3) . . . . ?
C13 C12 C11 C16 1.4(3) . . . . ?
C13 C12 C11 C21 -178.34(19) . . . . ?
C2 C1 C6 C5 -0.5(3) . . . . ?
C2 C3 C4 O13 179.99(19) . . . . ?
C2 C3 C4 C5 -0.8(3) . . . . ?
C1 C2 C3 C7 -177.81(18) . . . . ?
C1 C2 C3 C4 0.4(3) . . . . ?
C1 C6 C5 C4 0.1(3) . . . . ?
C3 C2 C1 C6 0.3(3) . . . . ?
C3 C2 C1 C18 179.82(19) . . . . ?
C3 C4 C5 C6 0.6(3) . . . . ?
C11 C12 C13 C14 -0.3(3) . . . . ?
C11 C12 C13 C17 -179.68(18) . . . . ?
C15 C14 C13 C12 -0.8(3) . . . . ?
C15 C14 C13 C17 178.52(19) . . . . ?
C18 C1 C6 C5 179.9(2) . . . . ?
C21 C11 C16 C15 178.4(2) . . . . ?
C23 N1 C22 O17 0.0(4) . . . . ?
C24 N1 C22 O17 -177.3(3) . . . . ?
C26 N2 C25 O18 -4.1(5) . . . . ?
C27 N2 C25 O18 -178.7(4) . . . . ?
Na1 O11 C7 O12 -122.2(2) 2_666 . . . ?
Na1 O11 C7 C3 57.2(3) 2_666 . . . ?
Na1 O15 C17 O14 27.4(3) 2_675 . . . ?
Na1 O15 C17 C13 -152.59(14) 2_675 . . . ?
Na1 O12 C7 O11 64.8(2) . . . . ?
Na1 O12 C7 C3 -114.62(18) . . . . ?
Na1 O16 C14 C13 -96.2(2) 1_664 . . . ?
Na1 O16 C14 C15 83.6(2) 1_664 . . . ?
Na1 O18 C25 N2 136.4(3) . . . . ?
Na1 O17 C22 N1 40.0(8) . . . . ?
O19 C28 N3 C30 178.5(7) . . . . ?
O19 C28 N3 C29 -2.6(17) . . . . ?

loop_
_publcif_info_tables.block_id
_publcif_info_tables.reference_item
{0a6ae591-df22-4906-a91f-6b4e057d26a1} '_publcif_info_datablock.publ_exptl'

loop_
_publcif_info_cif.paper_type
CB

loop_
_publcif_info_datablock.id
_publcif_info_datablock.publ_exptl
_publcif_info_datablock.publ_geom
_publcif_info_datablock.structure
{0a6ae591-df22-4906-a91f-6b4e057d26a1} y y y
{3f7a9e7d-5a72-44dd-b9f0-026db28143be} y y y
{6a250d3e-cab9-48c7-a478-3a23dac8c126} y y y

loop_
_publcif_info_exptl_table_extra_item
sin_theta_over_lambda_max

loop_
_publcif_info_exptl_table_header_item
?

_cod_database_fobs_code 2312380
